data_7218185
loop_
_publ_author_name
'de Campos, Elvio Antonio'
'Silva, Nuno J. O.'
'Shi, Fa-Nian'
'Rocha, Jo\~ao'

_publ_section_title
;
 Cobalt(ii)--pyrazine--chloride coordination polymers: synthesis,
 reactivity and magnetic properties
;
_journal_issue 45
_journal_name_full CrystEngComm
_journal_page_first 10439
_journal_paper_doi 10.1039/C4CE01413H
_journal_volume 16
_journal_year 2014
_chemical_formula_sum 'C8 H8 Cl2 Co N4'
_chemical_formula_weight 290.01
_chemical_name_systematic
; 
 ? 
;
_space_group_IT_number 82
_symmetry_cell_setting tetragonal
_symmetry_space_group_name_Hall 'I -4'
_symmetry_space_group_name_H-M 'I -4'
_atom_sites_solution_hydrogens geom
_atom_sites_solution_primary direct
_atom_sites_solution_secondary difmap
_audit_creation_method SHELXL-97
_cell_angle_alpha 90.00
_cell_angle_beta 90.00
_cell_angle_gamma 90.00
_cell_formula_units_Z 2
_cell_length_a 7.1449(11)
_cell_length_b 7.1449(11)
_cell_length_c 10.633(2)
_cell_measurement_reflns_used 214
_cell_measurement_temperature 180(2)
_cell_measurement_theta_max 21.35
_cell_measurement_theta_min 3.44
_cell_volume 542.81(16)
_computing_cell_refinement 'Bruker SMART'
_computing_data_collection 'Bruker SMART'
_computing_data_reduction 'Bruker SAINT'
_computing_molecular_graphics 'Bruker SHELXTL'
_computing_publication_material 'Bruker SHELXTL'
_computing_structure_refinement 'SHELXL-97 (Sheldrick, 1997)'
_computing_structure_solution 'SHELXS-97 (Sheldrick, 1990)'
_diffrn_ambient_temperature 180(2)
_diffrn_measured_fraction_theta_full 0.981
_diffrn_measured_fraction_theta_max 0.981
_diffrn_measurement_device_type 'CCD area detector'
_diffrn_measurement_method 'phi and omega scans'
_diffrn_radiation_monochromator graphite
_diffrn_radiation_source 'fine-focus sealed tube'
_diffrn_radiation_type MoK\a
_diffrn_radiation_wavelength 0.71073
_diffrn_reflns_av_R_equivalents 0.0405
_diffrn_reflns_av_sigmaI/netI 0.0944
_diffrn_reflns_limit_h_max 6
_diffrn_reflns_limit_h_min -9
_diffrn_reflns_limit_k_max 7
_diffrn_reflns_limit_k_min -9
_diffrn_reflns_limit_l_max 13
_diffrn_reflns_limit_l_min -8
_diffrn_reflns_number 1015
_diffrn_reflns_theta_full 28.46
_diffrn_reflns_theta_max 28.46
_diffrn_reflns_theta_min 3.44
_exptl_absorpt_coefficient_mu 2.042
_exptl_absorpt_correction_T_max 0.9799
_exptl_absorpt_correction_T_min 0.7917
_exptl_absorpt_correction_type multi-scan
_exptl_absorpt_process_details Sadabs
_exptl_crystal_colour orange
_exptl_crystal_density_diffrn 1.774
_exptl_crystal_density_method 'not measured'
_exptl_crystal_description plate
_exptl_crystal_F_000 290
_exptl_crystal_size_max 0.12
_exptl_crystal_size_mid 0.10
_exptl_crystal_size_min 0.01
_refine_diff_density_max 0.474
_refine_diff_density_min -0.429
_refine_diff_density_rms 0.105
_refine_ls_abs_structure_details 'Flack H D (1983), Acta Cryst. A39, 876-881'
_refine_ls_abs_structure_Flack -0.02(19)
_refine_ls_extinction_method none
_refine_ls_goodness_of_fit_ref 0.993
_refine_ls_hydrogen_treatment constr
_refine_ls_matrix_type full
_refine_ls_number_parameters 53
_refine_ls_number_reflns 663
_refine_ls_number_restraints 24
_refine_ls_restrained_S_all 0.980
_refine_ls_R_factor_all 0.0879
_refine_ls_R_factor_gt 0.0420
_refine_ls_shift/su_max 0.002
_refine_ls_shift/su_mean 0.001
_refine_ls_structure_factor_coef Fsqd
_refine_ls_weighting_details 'calc w=1/[\s^2^(Fo^2^)+(0.0258P)^2^+0.0000P] where P=(Fo^2^+2Fc^2^)/3'
_refine_ls_weighting_scheme calc
_refine_ls_wR_factor_gt 0.0696
_refine_ls_wR_factor_ref 0.0834
_reflns_number_gt 431
_reflns_number_total 663
_reflns_threshold_expression >2sigma(I)
_cod_data_source_file c4ce01413h2.cif
_cod_data_source_block cocl
_cod_depositor_comments
;
The following automatic conversions were performed:

'_symmetry_cell_setting' value 'Tetragonal' changed to 'tetragonal'
according to
/usr/data/users/saulius/crontab/automatic-downloads/rss-feeds/RSC/lib/dictionaries/cif_core.dic
dictionary named 'cif_core.dic' version 2.4.2 from
2011-04-26.

'_exptl_absorpt_correction_type' value 'Multi-scan'
changed to 'multi-scan' according to
/usr/data/users/saulius/crontab/automatic-downloads/rss-feeds/RSC/lib/dictionaries/cif_core.dic
dictionary named 'cif_core.dic' version 2.4.2 from 2011-04-26.

Automatic conversion script
Id: cif_fix_values 2827 2014-09-09 07:05:25Z andrius 

 Adding full bibliography for 7218183--7218185.cif.
;
_cod_original_cell_volume 542.83(16)
_cod_original_sg_symbol_H-M I-4
_cod_database_code 7218185

loop_
_symmetry_equiv_pos_as_xyz
'x, y, z'
'-x, -y, z'
'y, -x, -z'
'-y, x, -z'
'x+1/2, y+1/2, z+1/2'
'-x+1/2, -y+1/2, z+1/2'
'y+1/2, -x+1/2, -z+1/2'
'-y+1/2, x+1/2, -z+1/2'

loop_
_atom_site_label
_atom_site_type_symbol
_atom_site_fract_x
_atom_site_fract_y
_atom_site_fract_z
_atom_site_U_iso_or_equiv
_atom_site_adp_type
_atom_site_occupancy
_atom_site_symmetry_multiplicity
_atom_site_calc_flag
_atom_site_refinement_flags
Co1 Co 0.0000 0.0000 0.0000 0.0131(3) Uani 1 4 d S
Cl1 Cl 0.0000 0.0000 0.22619(13) 0.0203(4) Uani 1 2 d S
C1 C 0.121(3) 0.404(4) -0.075(3) 0.015(5) Uani 0.50 1 d PU
H1 H 0.2129 0.3407 -0.1234 0.018 Uiso 0.50 1 calc PR
C2 C -0.125(3) 0.404(3) 0.073(3) 0.027(6) Uani 0.50 1 d PU
H2 H -0.2255 0.3432 0.1155 0.032 Uiso 0.50 1 calc PR
C3 C -0.103(3) 0.400(3) -0.082(2) 0.006(3) Uani 0.50 1 d PU
H3 H -0.1641 0.3332 -0.1475 0.007 Uiso 0.50 1 calc PR
C4 C 0.102(3) 0.400(4) 0.080(3) 0.016(5) Uani 0.50 1 d PU
H4 H 0.1648 0.3347 0.1450 0.019 Uiso 0.50 1 calc PR
N1 N 0.0005(5) 0.3055(4) 0.004(2) 0.0147(9) Uani 1 1 d .

loop_
_atom_site_aniso_label
_atom_site_aniso_U_11
_atom_site_aniso_U_22
_atom_site_aniso_U_33
_atom_site_aniso_U_23
_atom_site_aniso_U_13
_atom_site_aniso_U_12
Co1 0.0093(4) 0.0093(4) 0.0205(8) 0.000 0.000 0.000
Cl1 0.022(3) 0.019(3) 0.0195(9) 0.000 0.000 -0.007(3)
C1 0.012(6) 0.014(6) 0.019(6) -0.002(4) 0.005(4) -0.001(4)
C2 0.023(9) 0.021(7) 0.036(9) 0.002(5) -0.003(6) 0.002(6)
C3 0.007(4) 0.005(4) 0.006(4) 0.0007(19) 0.0002(19) -0.0004(19)
C4 0.014(6) 0.012(6) 0.021(7) 0.005(4) -0.003(4) 0.005(4)
N1 0.0162(16) 0.0085(15) 0.019(3) 0.000(7) 0.000(7) -0.0006(12)

loop_
_atom_type_symbol
_atom_type_description
_atom_type_scat_dispersion_real
_atom_type_scat_dispersion_imag
_atom_type_scat_source
C C 0.0033 0.0016 'International Tables Vol C Tables 4.2.6.8 and 6.1.1.4'
H H 0.0000 0.0000 'International Tables Vol C Tables 4.2.6.8 and 6.1.1.4'
N N 0.0061 0.0033 'International Tables Vol C Tables 4.2.6.8 and 6.1.1.4'
Cl Cl 0.1484 0.1585 'International Tables Vol C Tables 4.2.6.8 and 6.1.1.4'
Co Co 0.3494 0.9721 'International Tables Vol C Tables 4.2.6.8 and 6.1.1.4'

loop_
_geom_angle_atom_site_label_1
_geom_angle_atom_site_label_2
_geom_angle_atom_site_label_3
_geom_angle
_geom_angle_site_symmetry_1
_geom_angle_site_symmetry_3
N1 Co1 N1 90.02(2) 3 .
N1 Co1 N1 178.0(12) 3 4
N1 Co1 N1 90.02(2) . 4
N1 Co1 N1 90.02(2) 3 2
N1 Co1 N1 178.0(12) . 2
N1 Co1 N1 90.02(2) 4 2
N1 Co1 Cl1 89.0(6) 3 3
N1 Co1 Cl1 91.0(6) . 3
N1 Co1 Cl1 89.0(6) 4 3
N1 Co1 Cl1 91.0(6) 2 3
N1 Co1 Cl1 91.0(6) 3 .
N1 Co1 Cl1 89.0(6) . .
N1 Co1 Cl1 91.0(6) 4 .
N1 Co1 Cl1 89.0(6) 2 .
Cl1 Co1 Cl1 180.0 3 .
N1 C1 C3 119(2) . 2_565
N1 C1 H1 120.7 . .
C3 C1 H1 120.7 2_565 .
N1 C2 C4 117(2) . 2_565
N1 C2 H2 121.3 . .
C4 C2 H2 121.3 2_565 .
N1 C3 C1 121(2) . 2_565
N1 C3 H3 119.6 . .
C1 C3 H3 119.6 2_565 .
N1 C4 C2 124(3) . 2_565
N1 C4 C4 88.1(15) . 2_565
C2 C4 C4 52.5(15) 2_565 2_565
N1 C4 H4 118.0 . .
C2 C4 H4 118.0 2_565 .
C4 C4 H4 133.2 2_565 .
C4 N1 C3 118.1(16) . .
C4 N1 C2 75.9(17) . .
C3 N1 C2 75.3(7) . .
C4 N1 C1 76.4(6) . .
C3 N1 C1 71.3(16) . .
C2 N1 C1 118.2(17) . .
C4 N1 Co1 122.7(15) . .
C3 N1 Co1 119.1(13) . .
C2 N1 Co1 121.7(13) . .
C1 N1 Co1 119.8(14) . .

loop_
_geom_bond_atom_site_label_1
_geom_bond_atom_site_label_2
_geom_bond_distance
_geom_bond_site_symmetry_2
Co1 N1 2.183(3) 3
Co1 N1 2.183(3) .
Co1 N1 2.183(3) 4
Co1 N1 2.183(3) 2
Co1 Cl1 2.4051(14) 3
Co1 Cl1 2.4051(14) .
C1 N1 1.39(3) .
C1 C3 1.41(3) 2_565
C1 H1 0.9500 .
C2 N1 1.36(3) .
C2 C4 1.41(4) 2_565
C2 H2 0.9500 .
C3 N1 1.35(2) .
C3 C1 1.41(3) 2_565
C3 H3 0.9500 .
C4 N1 1.28(3) .
C4 C2 1.41(4) 2_565
C4 C4 2.04(5) 2_565
C4 H4 0.9500 .

loop_
_geom_torsion_atom_site_label_1
_geom_torsion_atom_site_label_2
_geom_torsion_atom_site_label_3
_geom_torsion_atom_site_label_4
_geom_torsion
_geom_torsion_site_symmetry_1
C2 C4 N1 C3 -6(3) 2_565
C4 C4 N1 C3 35(2) 2_565
C2 C4 N1 C2 -70(3) 2_565
C4 C4 N1 C2 -29.6(15) 2_565
C2 C4 N1 C1 54(2) 2_565
C4 C4 N1 C1 94.6(18) 2_565
C2 C4 N1 Co1 170.7(17) 2_565
C4 C4 N1 Co1 -148.5(13) 2_565
C1 C3 N1 C4 -9(3) 2_565
C1 C3 N1 C2 55.4(18) 2_565
C1 C3 N1 C1 -72(2) 2_565
C1 C3 N1 Co1 173.8(16) 2_565
C4 C2 N1 C4 53(2) 2_565
C4 C2 N1 C3 -71(2) 2_565
C4 C2 N1 C1 -12(3) 2_565
C4 C2 N1 Co1 173.5(17) 2_565
C3 C1 N1 C4 -67(2) 2_565
C3 C1 N1 C3 59(2) 2_565
C3 C1 N1 C2 -2(3) 2_565
C3 C1 N1 Co1 172.5(16) 2_565
N1 Co1 N1 C4 -48.9(15) 3
N1 Co1 N1 C4 133(2) 4
N1 Co1 N1 C4 42.1(18) 2
Cl1 Co1 N1 C4 -137.9(18) 3
Cl1 Co1 N1 C4 42.1(18) .
N1 Co1 N1 C3 127.7(18) 3
N1 Co1 N1 C3 -50.3(11) 4
N1 Co1 N1 C3 -141.3(14) 2
Cl1 Co1 N1 C3 38.7(13) 3
Cl1 Co1 N1 C3 -141.3(13) .
N1 Co1 N1 C2 -142(2) 3
N1 Co1 N1 C2 39.9(13) 4
N1 Co1 N1 C2 -51.1(16) 2
Cl1 Co1 N1 C2 128.9(16) 3
Cl1 Co1 N1 C2 -51.1(16) .
N1 Co1 N1 C1 43.8(13) 3
N1 Co1 N1 C1 -134(2) 4
N1 Co1 N1 C1 134.8(16) 2
Cl1 Co1 N1 C1 -45.2(16) 3
Cl1 Co1 N1 C1 134.8(16) .
